data_2021090
loop_
_publ_author_name
'Shihada, Abdel-Fattah'
'Weller, Frank'
'Massa, Werner'

_publ_section_title
;
 Between MOFs and molecules: organolead(IV) compounds with chain
 structures
;
_journal_coeditor_code UK3151
_journal_issue 5
_journal_name_full 'Acta Crystallographica Section C Structural Chemistry'
_journal_paper_doi 10.1107/S2053229618004850
_journal_volume 74
_journal_year 2018
_chemical_formula_iupac '[Pb2 (C6 H5)6 (C2 H6 As O2) Cl]'
_chemical_formula_moiety 'C38 H36 As Cl O2 Pb2'
_chemical_formula_sum 'C38 H36 As Cl O2 Pb2'
_chemical_formula_weight 1049.42
_chemical_name_systematic
<i>catena</i>-Poly[[triphenyllead(IV)]-\m-chlorido-[triphenyllead(IV)]-\m-dimethylarsinato-\k^2^<i>O</i>:<i>O</i>']
_space_group_crystal_system orthorhombic
_space_group_IT_number 61
_space_group_name_Hall '-P 2ac 2ab'
_space_group_name_H-M_alt 'P b c a'
_symmetry_space_group_name_Hall '-P 2ac 2ab'
_symmetry_space_group_name_H-M 'P b c a'
_atom_sites_solution_hydrogens geom
_audit_creation_method SHELXL-2013
_cell_angle_alpha 90
_cell_angle_beta 90
_cell_angle_gamma 90
_cell_formula_units_Z 8
_cell_length_a 19.0566(8)
_cell_length_b 15.5255(10)
_cell_length_c 24.0975(14)
_cell_measurement_reflns_used 9292
_cell_measurement_temperature 153(2)
_cell_measurement_theta_max 26.05
_cell_measurement_theta_min 2.0
_cell_volume 7129.6(7)
_computing_cell_refinement
;
X-AREA (Stoe & Cie, 2013)
;
_computing_data_collection
;
X-AREA (Stoe & Cie, 2013)
;
_computing_data_reduction
;
X-AREA (Stoe & Cie, 2013)
;
_computing_molecular_graphics
;
DIAMOND (Brandenburg, 2016)
;
_computing_structure_refinement
;
SHELXL2013 (Sheldrick, 2015)
;
_computing_structure_solution
;
SHELXS97 (Sheldrick, 2008)
;
_diffrn_ambient_temperature 153(2)
_diffrn_detector_area_resol_mean 6.7
_diffrn_measured_fraction_theta_full 0.971
_diffrn_measured_fraction_theta_max 0.999
_diffrn_measurement_device_type 'Stoe IPDS 2'
_diffrn_measurement_method '\w scans'
_diffrn_radiation_monochromator graphite
_diffrn_radiation_source 'fine-focus sealed tube'
_diffrn_radiation_type MoK\a
_diffrn_radiation_wavelength 0.71073
_diffrn_reflns_av_R_equivalents 0.0758
_diffrn_reflns_limit_h_max 22
_diffrn_reflns_limit_h_min -20
_diffrn_reflns_limit_k_max 18
_diffrn_reflns_limit_k_min -18
_diffrn_reflns_limit_l_max 28
_diffrn_reflns_limit_l_min -25
_diffrn_reflns_number 41656
_diffrn_reflns_theta_full 25.242
_diffrn_reflns_theta_max 25.000
_diffrn_reflns_theta_min 1.891
_exptl_absorpt_coefficient_mu 10.460
_exptl_absorpt_correction_T_max 0.5852
_exptl_absorpt_correction_T_min 0.3833
_exptl_absorpt_correction_type gaussian
_exptl_absorpt_process_details
;
(Coppens <i>et al.</i>,  1965)
;
_exptl_crystal_colour colourless
_exptl_crystal_density_diffrn 1.955
_exptl_crystal_description block
_exptl_crystal_F_000 3952
_exptl_crystal_size_max 0.16
_exptl_crystal_size_mid 0.12
_exptl_crystal_size_min 0.09
_refine_diff_density_max 2.637
_refine_diff_density_min -1.309
_refine_ls_extinction_method none
_refine_ls_goodness_of_fit_ref 1.048
_refine_ls_hydrogen_treatment constr
_refine_ls_matrix_type full
_refine_ls_number_parameters 325
_refine_ls_number_reflns 6273
_refine_ls_number_restraints 0
_refine_ls_restrained_S_all 1.048
_refine_ls_R_factor_all 0.0635
_refine_ls_R_factor_gt 0.0398
_refine_ls_shift/su_max 0.001
_refine_ls_shift/su_mean 0.000
_refine_ls_structure_factor_coef Fsqd
_refine_ls_weighting_details 'w=1/[\s^2^(Fo^2^)+(0.0360P)^2^] where P=(Fo^2^+2Fc^2^)/3'
_refine_ls_weighting_scheme calc
_refine_ls_wR_factor_gt 0.0741
_refine_ls_wR_factor_ref 0.0790
_reflns_number_gt 4712
_reflns_number_total 6273
_reflns_threshold_expression 'I > 2\s(I)'
_cod_data_source_file uk3151sup1.cif
_cod_data_source_block 1
_cod_database_code 2021090
_shelx_space_group_comment
;
The symmetry employed for this shelxl refinement is uniquely defined
by the following loop, which should always be used as a source of
symmetry information in preference to the above space-group names.
They are only intended as comments.
;
_shelxl_version_number .2013

loop_
_space_group_symop_operation_xyz
'x, y, z'
'-x+1/2, -y, z+1/2'
'-x, y+1/2, -z+1/2'
'x+1/2, -y+1/2, -z'
'-x, -y, -z'
'x-1/2, y, -z-1/2'
'x, -y-1/2, z-1/2'
'-x-1/2, y-1/2, z'

loop_
_atom_site_type_symbol
_atom_site_label
_atom_site_fract_x
_atom_site_fract_y
_atom_site_fract_z
_atom_site_U_iso_or_equiv
_atom_site_adp_type
_atom_site_calc_flag
_atom_site_occupancy
Pb Pb1 0.21533(2) 0.25344(2) 0.08898(2) 0.02170(8) Uani d 1
Pb Pb2 0.24676(2) 0.33066(2) 0.31934(2) 0.02138(8) Uani d 1
As As1 0.19577(4) 0.12320(5) -0.03722(4) 0.02216(19) Uani d 1
Cl Cl1 0.24679(12) 0.29385(13) 0.19868(8) 0.0268(4) Uani d 1
O O1 0.2518(3) 0.1413(4) -0.0892(2) 0.0285(13) Uani d 1
O O2 0.1834(3) 0.2131(3) -0.0004(3) 0.0273(13) Uani d 1
C C1 0.3288(2) 0.2547(4) 0.0685(2) 0.030(2) Uani d 1
C C2 0.3801(3) 0.2420(4) 0.10865(18) 0.0283(19) Uani d 1
H H2 0.3669 0.2314 0.1461 0.034 Uiso calc 1
C C3 0.4507(2) 0.2448(4) 0.0941(2) 0.039(2) Uani d 1
H H3 0.4857 0.2361 0.1216 0.047 Uiso calc 1
C C4 0.4699(2) 0.2602(4) 0.0394(3) 0.041(3) Uani d 1
H H4 0.5181 0.2621 0.0294 0.049 Uiso calc 1
C C5 0.4186(3) 0.2730(4) -0.0008(2) 0.043(3) Uani d 1
H H5 0.4318 0.2836 -0.0382 0.052 Uiso calc 1
C C6 0.3481(3) 0.2702(4) 0.0137(2) 0.035(2) Uani d 1
H H6 0.3130 0.2789 -0.0137 0.042 Uiso calc 1
C C7 0.1587(3) 0.1393(3) 0.1192(3) 0.0243(19) Uani d 1
C C8 0.1921(2) 0.0757(3) 0.1500(3) 0.033(2) Uani d 1
H H8 0.2388 0.0843 0.1625 0.040 Uiso calc 1
C C9 0.1570(3) -0.0003(3) 0.1626(3) 0.040(3) Uani d 1
H H9 0.1799 -0.0438 0.1837 0.048 Uiso calc 1
C C10 0.0886(3) -0.0128(3) 0.1443(3) 0.045(3) Uani d 1
H H10 0.0647 -0.0648 0.1529 0.054 Uiso calc 1
C C11 0.0552(3) 0.0508(4) 0.1135(3) 0.047(3) Uani d 1
H H11 0.0084 0.0423 0.1010 0.057 Uiso calc 1
C C12 0.0902(3) 0.1269(3) 0.1009(3) 0.035(2) Uani d 1
H H12 0.0674 0.1703 0.0798 0.042 Uiso calc 1
C C13 0.1551(3) 0.3738(3) 0.0779(2) 0.0219(18) Uani d 1
C C14 0.1211(3) 0.3876(3) 0.0277(2) 0.0252(19) Uani d 1
H H14 0.1237 0.3456 -0.0009 0.030 Uiso calc 1
C C15 0.0832(3) 0.4630(3) 0.01919(19) 0.029(2) Uani d 1
H H15 0.0600 0.4724 -0.0152 0.035 Uiso calc 1
C C16 0.0793(3) 0.5246(3) 0.0610(2) 0.031(2) Uani d 1
H H16 0.0534 0.5761 0.0551 0.038 Uiso calc 1
C C17 0.1133(3) 0.5108(3) 0.1112(2) 0.032(2) Uani d 1
H H17 0.1107 0.5528 0.1398 0.039 Uiso calc 1
C C18 0.1512(3) 0.4354(3) 0.11970(18) 0.027(2) Uani d 1
H H18 0.1744 0.4260 0.1540 0.033 Uiso calc 1
C C19 0.1776(3) 0.2159(3) 0.3269(2) 0.0244(19) Uani d 1
C C20 0.1786(3) 0.1660(4) 0.3748(2) 0.035(2) Uani d 1
H H20 0.2085 0.1813 0.4047 0.042 Uiso calc 1
C C21 0.1357(3) 0.0938(3) 0.3789(2) 0.037(2) Uani d 1
H H21 0.1364 0.0598 0.4116 0.044 Uiso calc 1
C C22 0.0919(3) 0.0715(3) 0.3351(3) 0.036(2) Uani d 1
H H22 0.0626 0.0222 0.3379 0.043 Uiso calc 1
C C23 0.0909(3) 0.1214(4) 0.2872(2) 0.035(2) Uani d 1
H H23 0.0610 0.1061 0.2572 0.042 Uiso calc 1
C C24 0.1338(3) 0.1936(3) 0.2831(2) 0.030(2) Uani d 1
H H24 0.1331 0.2276 0.2503 0.036 Uiso calc 1
C C25 0.36245(19) 0.3285(4) 0.3184(2) 0.0241(18) Uani d 1
C C26 0.3991(3) 0.3391(4) 0.36779(18) 0.0277(19) Uani d 1
H H26 0.3743 0.3488 0.4014 0.033 Uiso calc 1
C C27 0.4719(3) 0.3355(4) 0.3680(2) 0.034(2) Uani d 1
H H27 0.4970 0.3428 0.4018 0.041 Uiso calc 1
C C28 0.50821(19) 0.3213(4) 0.3188(2) 0.032(2) Uani d 1
H H28 0.5580 0.3189 0.3190 0.038 Uiso calc 1
C C29 0.4716(3) 0.3107(4) 0.2694(2) 0.032(2) Uani d 1
H H29 0.4964 0.3010 0.2358 0.039 Uiso calc 1
C C30 0.3987(3) 0.3143(4) 0.26917(18) 0.0255(19) Uani d 1
H H30 0.3737 0.3070 0.2354 0.031 Uiso calc 1
C C31 0.1862(3) 0.4447(3) 0.2943(3) 0.0227(18) Uani d 1
C C32 0.1144(3) 0.4337(3) 0.2871(3) 0.031(2) Uani d 1
H H32 0.0936 0.3790 0.2937 0.037 Uiso calc 1
C C33 0.0730(2) 0.5026(3) 0.2703(3) 0.031(2) Uani d 1
H H33 0.0239 0.4951 0.2654 0.037 Uiso calc 1
C C34 0.1034(3) 0.5826(3) 0.2607(3) 0.034(2) Uani d 1
H H34 0.0751 0.6297 0.2492 0.040 Uiso calc 1
C C35 0.1752(3) 0.5937(3) 0.2679(3) 0.035(2) Uani d 1
H H35 0.1960 0.6484 0.2613 0.042 Uiso calc 1
C C36 0.2166(2) 0.5247(3) 0.2847(3) 0.031(2) Uani d 1
H H36 0.2657 0.5323 0.2897 0.037 Uiso calc 1
C C37 0.2334(5) 0.0304(6) 0.0061(4) 0.038(2) Uani d 1
H H37A 0.2019 0.0182 0.0372 0.046 Uiso calc 1
H H37B 0.2797 0.0467 0.0203 0.046 Uiso calc 1
H H37C 0.2378 -0.0210 -0.0172 0.046 Uiso calc 1
C C38 0.1081(5) 0.0862(7) -0.0660(4) 0.038(2) Uani d 1
H H38A 0.0754 0.0758 -0.0353 0.045 Uiso calc 1
H H38B 0.1146 0.0328 -0.0871 0.045 Uiso calc 1
H H38C 0.0889 0.1308 -0.0905 0.045 Uiso calc 1

loop_
_atom_site_aniso_label
_atom_site_aniso_U_11
_atom_site_aniso_U_22
_atom_site_aniso_U_33
_atom_site_aniso_U_12
_atom_site_aniso_U_13
_atom_site_aniso_U_23
Pb1 0.02607(15) 0.01689(13) 0.02215(16) -0.00096(13) 0.00054(14) -0.00002(14)
Pb2 0.02182(15) 0.02003(14) 0.02229(16) -0.00047(13) -0.00117(15) 0.00149(12)
As1 0.0255(4) 0.0188(4) 0.0222(5) 0.0005(3) 0.0000(4) -0.0010(3)
Cl1 0.0306(11) 0.0259(9) 0.0239(11) 0.0011(9) -0.0014(10) -0.0007(8)
O1 0.028(3) 0.036(3) 0.023(3) -0.001(3) 0.002(3) -0.001(2)
O2 0.039(3) 0.019(3) 0.024(3) 0.003(3) 0.000(3) -0.005(2)
C1 0.038(5) 0.016(4) 0.036(5) 0.000(4) -0.003(4) -0.009(4)
C2 0.026(4) 0.027(4) 0.031(5) 0.002(4) 0.001(4) -0.002(4)
C3 0.025(5) 0.036(5) 0.057(7) 0.000(4) -0.006(4) -0.014(5)
C4 0.031(5) 0.032(5) 0.060(8) -0.006(4) 0.013(5) -0.021(5)
C5 0.046(6) 0.040(6) 0.044(7) -0.013(5) 0.012(5) -0.007(5)
C6 0.037(5) 0.034(6) 0.034(6) -0.006(4) 0.005(4) -0.001(4)
C7 0.027(5) 0.020(4) 0.025(5) -0.003(3) 0.008(4) 0.003(3)
C8 0.032(5) 0.021(4) 0.047(6) 0.002(4) 0.006(4) 0.001(4)
C9 0.053(7) 0.025(5) 0.043(7) 0.003(4) 0.005(5) 0.012(4)
C10 0.049(7) 0.031(5) 0.056(8) -0.019(5) 0.005(6) -0.005(5)
C11 0.036(6) 0.043(6) 0.063(8) -0.018(5) -0.005(5) 0.005(5)
C12 0.034(5) 0.031(5) 0.040(6) -0.003(4) -0.006(5) 0.007(4)
C13 0.023(4) 0.019(4) 0.024(5) 0.000(3) 0.004(4) 0.001(3)
C14 0.020(4) 0.024(4) 0.031(5) -0.004(3) -0.001(4) -0.005(4)
C15 0.027(5) 0.032(5) 0.029(6) 0.008(4) 0.000(4) -0.003(4)
C16 0.028(5) 0.028(5) 0.038(6) 0.010(4) -0.006(4) 0.000(4)
C17 0.036(6) 0.027(5) 0.033(6) 0.001(4) 0.002(5) -0.003(4)
C18 0.026(5) 0.031(5) 0.025(5) -0.002(4) 0.006(4) -0.001(4)
C19 0.020(4) 0.023(4) 0.030(6) -0.002(3) 0.001(4) 0.008(4)
C20 0.048(6) 0.033(5) 0.024(5) -0.007(5) -0.001(4) -0.003(4)
C21 0.059(7) 0.024(5) 0.028(6) -0.015(4) 0.009(5) 0.003(4)
C22 0.036(5) 0.024(5) 0.047(7) -0.009(4) 0.012(5) 0.000(4)
C23 0.027(5) 0.031(5) 0.046(7) -0.011(4) -0.008(4) -0.008(4)
C24 0.028(5) 0.030(5) 0.032(6) 0.000(4) -0.003(4) 0.005(4)
C25 0.035(5) 0.016(4) 0.022(5) -0.003(3) -0.004(4) 0.003(3)
C26 0.027(5) 0.029(5) 0.027(5) 0.001(4) -0.001(4) -0.001(4)
C27 0.029(5) 0.039(5) 0.034(6) -0.002(4) -0.009(4) 0.004(4)
C28 0.022(4) 0.034(5) 0.040(6) 0.000(4) -0.001(4) 0.005(4)
C29 0.031(5) 0.033(5) 0.032(6) -0.008(4) 0.007(4) -0.001(4)
C30 0.027(5) 0.022(4) 0.027(5) -0.003(3) 0.001(4) -0.001(4)
C31 0.026(5) 0.019(4) 0.023(5) 0.005(3) -0.004(4) -0.001(3)
C32 0.032(5) 0.021(5) 0.038(6) 0.006(4) 0.000(4) 0.001(4)
C33 0.028(5) 0.031(5) 0.034(6) 0.000(4) 0.001(4) 0.002(4)
C34 0.036(5) 0.022(4) 0.042(6) 0.009(4) -0.008(4) -0.001(4)
C35 0.034(5) 0.017(4) 0.054(7) -0.003(4) -0.003(5) 0.005(4)
C36 0.024(5) 0.032(5) 0.038(6) 0.001(4) -0.003(4) 0.004(4)
C37 0.040(6) 0.041(5) 0.033(6) 0.008(4) 0.004(4) 0.012(4)
C38 0.036(6) 0.043(6) 0.035(6) 0.004(5) 0.004(4) -0.011(5)

loop_
_atom_type_symbol
_atom_type_description
_atom_type_scat_dispersion_real
_atom_type_scat_dispersion_imag
_atom_type_scat_source
C C 0.0033 0.0016 'International Tables Vol C Tables 4.2.6.8 and 6.1.1.4'
H H 0.0000 0.0000 'International Tables Vol C Tables 4.2.6.8 and 6.1.1.4'
O O 0.0106 0.0060 'International Tables Vol C Tables 4.2.6.8 and 6.1.1.4'
Cl Cl 0.1484 0.1585 'International Tables Vol C Tables 4.2.6.8 and 6.1.1.4'
As As 0.0499 2.0058 'International Tables Vol C Tables 4.2.6.8 and 6.1.1.4'
Pb Pb -3.3944 10.1111 'International Tables Vol C Tables 4.2.6.8 and 6.1.1.4'

loop_
_geom_angle_atom_site_label_1
_geom_angle_atom_site_label_2
_geom_angle_atom_site_label_3
_geom_angle_site_symmetry_1
_geom_angle_site_symmetry_3
_geom_angle
C7 Pb1 C13 . . 117.8(2)
C7 Pb1 C1 . . 124.0(2)
C13 Pb1 C1 . . 118.2(2)
C7 Pb1 O2 . . 87.8(2)
C13 Pb1 O2 . . 88.86(19)
C1 Pb1 O2 . . 92.9(2)
C7 Pb1 Cl1 . . 88.44(17)
C13 Pb1 Cl1 . . 92.05(14)
C1 Pb1 Cl1 . . 89.98(15)
O2 Pb1 Cl1 . . 176.11(16)
C31 Pb2 C25 . . 122.3(2)
C31 Pb2 C19 . . 110.9(2)
C25 Pb2 C19 . . 125.5(2)
C31 Pb2 O1 . 7_566 97.8(2)
C25 Pb2 O1 . 7_566 88.3(2)
C19 Pb2 O1 . 7_566 95.7(2)
C31 Pb2 Cl1 . . 83.49(18)
C25 Pb2 Cl1 . . 89.22(14)
C19 Pb2 Cl1 . . 85.75(15)
O1 Pb2 Cl1 7_566 . 177.54(17)
O1 As1 O2 . . 110.4(3)
O1 As1 C38 . . 109.9(4)
O2 As1 C38 . . 108.9(4)
O1 As1 C37 . . 107.2(4)
O2 As1 C37 . . 113.0(4)
C38 As1 C37 . . 107.5(5)
Pb1 Cl1 Pb2 . . 167.35(9)
As1 O1 Pb2 . 7_565 137.8(4)
As1 O2 Pb1 . . 132.9(3)
C2 C1 C6 . . 120.0
C2 C1 Pb1 . . 121.9(3)
C6 C1 Pb1 . . 118.1(3)
C3 C2 C1 . . 120.0
C3 C2 H2 . . 120.0
C1 C2 H2 . . 120.0
C2 C3 C4 . . 120.0
C2 C3 H3 . . 120.0
C4 C3 H3 . . 120.0
C5 C4 C3 . . 120.0
C5 C4 H4 . . 120.0
C3 C4 H4 . . 120.0
C6 C5 C4 . . 120.0
C6 C5 H5 . . 120.0
C4 C5 H5 . . 120.0
C5 C6 C1 . . 120.0
C5 C6 H6 . . 120.0
C1 C6 H6 . . 120.0
C8 C7 C12 . . 120.0
C8 C7 Pb1 . . 121.6(3)
C12 C7 Pb1 . . 117.9(3)
C9 C8 C7 . . 120.0
C9 C8 H8 . . 120.0
C7 C8 H8 . . 120.0
C8 C9 C10 . . 120.0
C8 C9 H9 . . 120.0
C10 C9 H9 . . 120.0
C11 C10 C9 . . 120.0
C11 C10 H10 . . 120.0
C9 C10 H10 . . 120.0
C12 C11 C10 . . 120.0
C12 C11 H11 . . 120.0
C10 C11 H11 . . 120.0
C11 C12 C7 . . 120.0
C11 C12 H12 . . 120.0
C7 C12 H12 . . 120.0
C14 C13 C18 . . 120.0
C14 C13 Pb1 . . 118.5(3)
C18 C13 Pb1 . . 121.5(3)
C13 C14 C15 . . 120.0
C13 C14 H14 . . 120.0
C15 C14 H14 . . 120.0
C16 C15 C14 . . 120.0
C16 C15 H15 . . 120.0
C14 C15 H15 . . 120.0
C17 C16 C15 . . 120.0
C17 C16 H16 . . 120.0
C15 C16 H16 . . 120.0
C18 C17 C16 . . 120.0
C18 C17 H17 . . 120.0
C16 C17 H17 . . 120.0
C17 C18 C13 . . 120.0
C17 C18 H18 . . 120.0
C13 C18 H18 . . 120.0
C20 C19 C24 . . 120.0
C20 C19 Pb2 . . 120.4(3)
C24 C19 Pb2 . . 119.6(3)
C19 C20 C21 . . 120.0
C19 C20 H20 . . 120.0
C21 C20 H20 . . 120.0
C20 C21 C22 . . 120.0
C20 C21 H21 . . 120.0
C22 C21 H21 . . 120.0
C23 C22 C21 . . 120.0
C23 C22 H22 . . 120.0
C21 C22 H22 . . 120.0
C22 C23 C24 . . 120.0
C22 C23 H23 . . 120.0
C24 C23 H23 . . 120.0
C23 C24 C19 . . 120.0
C23 C24 H24 . . 120.0
C19 C24 H24 . . 120.0
C26 C25 C30 . . 120.0
C26 C25 Pb2 . . 119.4(3)
C30 C25 Pb2 . . 120.6(3)
C27 C26 C25 . . 120.0
C27 C26 H26 . . 120.0
C25 C26 H26 . . 120.0
C28 C27 C26 . . 120.0
C28 C27 H27 . . 120.0
C26 C27 H27 . . 120.0
C27 C28 C29 . . 120.0
C27 C28 H28 . . 120.0
C29 C28 H28 . . 120.0
C30 C29 C28 . . 120.0
C30 C29 H29 . . 120.0
C28 C29 H29 . . 120.0
C29 C30 C25 . . 120.0
C29 C30 H30 . . 120.0
C25 C30 H30 . . 120.0
C32 C31 C36 . . 120.0
C32 C31 Pb2 . . 116.9(3)
C36 C31 Pb2 . . 123.1(3)
C31 C32 C33 . . 120.0
C31 C32 H32 . . 120.0
C33 C32 H32 . . 120.0
C32 C33 C34 . . 120.0
C32 C33 H33 . . 120.0
C34 C33 H33 . . 120.0
C35 C34 C33 . . 120.0
C35 C34 H34 . . 120.0
C33 C34 H34 . . 120.0
C34 C35 C36 . . 120.0
C34 C35 H35 . . 120.0
C36 C35 H35 . . 120.0
C35 C36 C31 . . 120.0
C35 C36 H36 . . 120.0
C31 C36 H36 . . 120.0
As1 C37 H37A . . 109.5
As1 C37 H37B . . 109.5
H37A C37 H37B . . 109.5
As1 C37 H37C . . 109.5
H37A C37 H37C . . 109.5
H37B C37 H37C . . 109.5
As1 C38 H38A . . 109.5
As1 C38 H38B . . 109.5
H38A C38 H38B . . 109.5
As1 C38 H38C . . 109.5
H38A C38 H38C . . 109.5
H38B C38 H38C . . 109.5

loop_
_geom_bond_atom_site_label_1
_geom_bond_atom_site_label_2
_geom_bond_site_symmetry_2
_geom_bond_distance
Pb1 C7 . 2.199(4)
Pb1 C13 . 2.210(4)
Pb1 C1 . 2.219(4)
Pb1 O2 . 2.323(6)
Pb1 Cl1 . 2.782(2)
Pb2 C31 . 2.198(4)
Pb2 C25 . 2.205(4)
Pb2 C19 . 2.224(4)
Pb2 O1 7_566 2.248(6)
Pb2 Cl1 . 2.963(2)
As1 O1 . 1.670(6)
As1 O2 . 1.672(5)
As1 C38 . 1.898(10)
As1 C37 . 1.918(9)
O1 Pb2 7_565 2.248(6)
C1 C2 . 1.3900
C1 C6 . 1.3900
C2 C3 . 1.3900
C2 H2 . 0.9500
C3 C4 . 1.3900
C3 H3 . 0.9500
C4 C5 . 1.3900
C4 H4 . 0.9500
C5 C6 . 1.3900
C5 H5 . 0.9500
C6 H6 . 0.9500
C7 C8 . 1.3900
C7 C12 . 1.3900
C8 C9 . 1.3900
C8 H8 . 0.9500
C9 C10 . 1.3900
C9 H9 . 0.9500
C10 C11 . 1.3900
C10 H10 . 0.9500
C11 C12 . 1.3900
C11 H11 . 0.9500
C12 H12 . 0.9500
C13 C14 . 1.3900
C13 C18 . 1.3900
C14 C15 . 1.3900
C14 H14 . 0.9500
C15 C16 . 1.3900
C15 H15 . 0.9500
C16 C17 . 1.3900
C16 H16 . 0.9500
C17 C18 . 1.3900
C17 H17 . 0.9500
C18 H18 . 0.9500
C19 C20 . 1.3900
C19 C24 . 1.3900
C20 C21 . 1.3900
C20 H20 . 0.9500
C21 C22 . 1.3900
C21 H21 . 0.9500
C22 C23 . 1.3900
C22 H22 . 0.9500
C23 C24 . 1.3900
C23 H23 . 0.9500
C24 H24 . 0.9500
C25 C26 . 1.3900
C25 C30 . 1.3900
C26 C27 . 1.3900
C26 H26 . 0.9500
C27 C28 . 1.3900
C27 H27 . 0.9500
C28 C29 . 1.3900
C28 H28 . 0.9500
C29 C30 . 1.3900
C29 H29 . 0.9500
C30 H30 . 0.9500
C31 C32 . 1.3900
C31 C36 . 1.3900
C32 C33 . 1.3900
C32 H32 . 0.9500
C33 C34 . 1.3900
C33 H33 . 0.9500
C34 C35 . 1.3900
C34 H34 . 0.9500
C35 C36 . 1.3900
C35 H35 . 0.9500
C36 H36 . 0.9500
C37 H37A . 0.9800
C37 H37B . 0.9800
C37 H37C . 0.9800
C38 H38A . 0.9800
C38 H38B . 0.9800
C38 H38C . 0.9800
